data_4130021
loop_
_publ_author_name
'Longobardi, Lauren E.'
'Liu, Lei'
'Grimme, Stefan'
'Stephan, Douglas W.'

_publ_section_title
;
 Stable Borocyclic Radicals via Frustrated Lewis Pair Hydrogenations.
;
_journal_issue 8
_journal_name_full 'Journal of the American Chemical Society'
_journal_page_first 2500
_journal_page_last 2503
_journal_paper_doi 10.1021/jacs.5b12823
_journal_volume 138
_journal_year 2016
_chemical_formula_moiety 'C28 H8 B F10 O2, C10 H10 Co'
_chemical_formula_sum 'C38 H18 B Co F10 O2'
_chemical_formula_weight 766.31
_space_group_crystal_system monoclinic
_space_group_IT_number 15
_space_group_name_Hall '-C 2yc'
_space_group_name_H-M_alt 'C 1 2/c 1'
_symmetry_Int_Tables_number 15
_audit_creation_date 2015-12-07
_audit_creation_method
;
Olex2 1.2
(compiled 2015.09.30 svn.r3233 for OlexSys, GUI svn.r5103)
;
_cell_angle_alpha 90
_cell_angle_beta 117.857(7)
_cell_angle_gamma 90
_cell_formula_units_Z 8
_cell_length_a 25.3133(18)
_cell_length_b 15.9662(18)
_cell_length_c 16.4000(13)
_cell_measurement_reflns_used 4229
_cell_measurement_temperature 150(2)
_cell_measurement_theta_max 22.61
_cell_measurement_theta_min 2.37
_cell_volume 5860.1(10)
_computing_molecular_graphics 'Olex2 (Dolomanov et al., 2009)'
_computing_publication_material 'Olex2 (Dolomanov et al., 2009)'
_computing_structure_refinement 'olex2.refine (Bourhis et al., 2015)'
_computing_structure_solution 'SHELXS-97 (Sheldrick, 2008)'
_diffrn_ambient_temperature 150.01
_diffrn_measured_fraction_theta_full 0.9978
_diffrn_measured_fraction_theta_max 0.9978
_diffrn_measurement_device_type 'Bruker APEX-II CCD'
_diffrn_radiation_type 'Mo K\a'
_diffrn_radiation_wavelength 0.71073
_diffrn_reflns_av_R_equivalents 0.1050
_diffrn_reflns_av_unetI/netI 0.0925
_diffrn_reflns_limit_h_max 32
_diffrn_reflns_limit_h_min -32
_diffrn_reflns_limit_k_max 19
_diffrn_reflns_limit_k_min -20
_diffrn_reflns_limit_l_max 21
_diffrn_reflns_limit_l_min -21
_diffrn_reflns_number 47154
_diffrn_reflns_theta_full 27.5294
_diffrn_reflns_theta_max 27.53
_diffrn_reflns_theta_min 1.57
_exptl_absorpt_coefficient_mu 0.689
_exptl_absorpt_correction_T_max 0.7456
_exptl_absorpt_correction_T_min 0.6930
_exptl_absorpt_correction_type multi-scan
_exptl_absorpt_process_details
;
SADABS-2014/5 (Bruker,2014/5) was used for absorption correction.
wR2(int) was 0.0666 before and 0.0568 after correction.
The Ratio of minimum to maximum transmission is 0.9295.
The \l/2 correction factor is 0.00150.
;
_exptl_crystal_colour block
_exptl_crystal_density_diffrn 1.7370
_exptl_crystal_density_method 'not measured'
_exptl_crystal_description brown
_exptl_crystal_F_000 3077.1367
_exptl_crystal_size_max 0.2
_exptl_crystal_size_mid 0.1
_exptl_crystal_size_min 0.1
_refine_diff_density_max 0.8184
_refine_diff_density_min -0.8246
_refine_diff_density_rms 0.1988
_refine_ls_d_res_high 0.7689
_refine_ls_d_res_low 12.9976
_refine_ls_goodness_of_fit_ref 1.0326
_refine_ls_hydrogen_treatment mixed
_refine_ls_matrix_type full
_refine_ls_number_constraints 36
_refine_ls_number_parameters 468
_refine_ls_number_reflns 6735
_refine_ls_number_restraints 0
_refine_ls_restrained_S_all 1.0326
_refine_ls_R_factor_all 0.1099
_refine_ls_R_factor_gt 0.0470
_refine_ls_shift/su_max 0.0000
_refine_ls_shift/su_mean 0.0000
_refine_ls_structure_factor_coef Fsqd
_refine_ls_weighting_details 'w=1/[\s^2^(Fo^2^)+(0.0195P)^2^+7.1369P] where P=(Fo^2^+2Fc^2^)/3'
_refine_ls_weighting_scheme calc
_refine_ls_wR_factor_gt 0.0727
_refine_ls_wR_factor_ref 0.0905
_reflns_Friedel_coverage 0.0
_reflns_limit_h_max 28
_reflns_limit_h_min -32
_reflns_limit_k_max 20
_reflns_limit_k_min 0
_reflns_limit_l_max 21
_reflns_limit_l_min 0
_reflns_number_gt 4044
_reflns_number_total 6735
_reflns_threshold_expression I>=2u(I)
_cod_data_source_file 10-LEL073_monoc.cif
_cod_data_source_block LEL073_monoc
_cod_database_code 4130021
_olex2_refinement_description
;
1. Fixed Uiso
 At 1.2 times of:
  All C(H) groups
2.a Ternary CH refined with riding coordinates:
 C38(H38), C37(H37), C36(H36), C35(H35), C34(H34), C33(H33), C32(H32),
 C31(H31), C30(H30), C29(H29)
2.b Aromatic/amide H refined with riding coordinates:
 C8(H8), C9(H9), C10(H10), C3(H3), C2(H2), C1(H1), C7(H7), C6(H6)
;
_olex2_submission_special_instructions 'No special instructions were received'

loop_
_space_group_symop_id
_space_group_symop_operation_xyz
1 x,y,z
2 -x,y,-z+1/2
3 -x,-y,-z
4 x,-y,z-1/2
5 x+1/2,y+1/2,z
6 -x+1/2,y+1/2,-z+1/2
7 -x+1/2,-y+1/2,-z
8 x+1/2,-y+1/2,z-1/2

loop_
_atom_site_label
_atom_site_type_symbol
_atom_site_fract_x
_atom_site_fract_y
_atom_site_fract_z
_atom_site_U_iso_or_equiv
_atom_site_adp_type
_atom_site_occupancy
_atom_site_refinement_flags_posn
F3 F 0.60997(8) 0.14187(13) 0.83647(12) 0.0429(5) Uani 1.000000 .
F8 F 0.41672(8) 0.50034(11) 1.14545(11) 0.0322(4) Uani 1.000000 .
F9 F 0.31141(7) 0.43553(11) 1.01147(12) 0.0353(5) Uani 1.000000 .
F10 F 0.31137(7) 0.31125(11) 0.90656(11) 0.0335(5) Uani 1.000000 .
F6 F 0.52372(7) 0.30629(11) 1.06631(11) 0.0317(4) Uani 1.000000 .
F7 F 0.52215(8) 0.43128(12) 1.17168(11) 0.0371(5) Uani 1.000000 .
F1 F 0.46516(8) 0.05318(11) 0.91729(13) 0.0374(5) Uani 1.000000 .
F2 F 0.54895(8) 0.01760(12) 0.86961(13) 0.0432(5) Uani 1.000000 .
F4 F 0.57846(8) 0.30476(12) 0.84004(11) 0.0368(5) Uani 1.000000 .
F5 F 0.48937(8) 0.34172(11) 0.87852(11) 0.0313(4) Uani 1.000000 .
O2 O 0.36374(8) 0.23478(12) 0.81333(12) 0.0212(5) Uani 1.000000 .
O1 O 0.39078(8) 0.15082(12) 0.94734(12) 0.0206(5) Uani 1.000000 .
C8 C 0.15995(13) 0.1313(2) 0.55674(19) 0.0269(8) Uani 1.000000 .
H8 H 0.12320(13) 0.1221(2) 0.50264(19) 0.0323(9) Uiso 1.000000 R
C13 C 0.17351(13) 0.08379(19) 0.63577(19) 0.0217(7) Uani 1.000000 .
C15 C 0.22913(12) 0.09790(18) 0.71690(18) 0.0182(6) Uani 1.000000 .
C12 C 0.26887(12) 0.16113(18) 0.71558(17) 0.0181(6) Uani 1.000000 .
C5 C 0.32247(12) 0.17404(19) 0.79911(17) 0.0177(6) Uani 1.000000 .
C17 C 0.47298(12) 0.20020(19) 0.90234(18) 0.0204(7) Uani 1.000000 .
C18 C 0.49179(13) 0.1192(2) 0.89974(19) 0.0249(7) Uani 1.000000 .
C19 C 0.53629(14) 0.0991(2) 0.8764(2) 0.0276(8) Uani 1.000000 .
C20 C 0.56632(13) 0.1611(2) 0.85801(19) 0.0280(8) Uani 1.000000 .
C26 C 0.41697(13) 0.43664(18) 1.09199(19) 0.0218(7) Uani 1.000000 .
C27 C 0.36427(13) 0.40454(19) 1.0242(2) 0.0229(7) Uani 1.000000 .
C28 C 0.36588(12) 0.34036(19) 0.96949(19) 0.0224(7) Uani 1.000000 .
C23 C 0.41778(12) 0.30402(17) 0.97660(18) 0.0186(6) Uani 1.000000 .
C24 C 0.46914(12) 0.33791(19) 1.04720(18) 0.0211(7) Uani 1.000000 .
C25 C 0.46998(13) 0.40250(19) 1.10388(19) 0.0231(7) Uani 1.000000 .
C9 C 0.13388(13) 0.0211(2) 0.6394(2) 0.0258(7) Uani 1.000000 .
H9 H 0.09660(13) 0.0117(2) 0.5864(2) 0.0309(9) Uiso 1.000000 R
C10 C 0.14820(13) -0.0248(2) 0.7161(2) 0.0258(7) Uani 1.000000 .
H10 H 0.12095(13) -0.0659(2) 0.7158(2) 0.0310(9) Uiso 1.000000 R
C14 C 0.20379(13) -0.01262(18) 0.7980(2) 0.0221(7) Uani 1.000000 .
C16 C 0.24437(12) 0.04955(18) 0.79830(18) 0.0188(6) Uani 1.000000 .
C11 C 0.29998(12) 0.06224(18) 0.87986(19) 0.0198(7) Uani 1.000000 .
C4 C 0.33758(12) 0.12684(18) 0.87586(18) 0.0180(6) Uani 1.000000 .
C3 C 0.31438(13) 0.01243(18) 0.9578(2) 0.0224(7) Uani 1.000000 .
H3 H 0.35148(13) 0.01994(18) 1.0118(2) 0.0268(8) Uiso 1.000000 R
C2 C 0.27430(14) -0.04802(19) 0.9562(2) 0.0266(7) Uani 1.000000 .
H2 H 0.28420(14) -0.08130(19) 1.0094(2) 0.0319(9) Uiso 1.000000 R
C1 C 0.22025(14) -0.06029(19) 0.8781(2) 0.0256(7) Uani 1.000000 .
H1 H 0.19366(14) -0.10197(19) 0.8788(2) 0.0307(9) Uiso 1.000000 R
C7 C 0.19907(13) 0.1913(2) 0.55595(19) 0.0259(7) Uani 1.000000 .
H7 H 0.18906(13) 0.2223(2) 0.50124(19) 0.0310(9) Uiso 1.000000 R
C6 C 0.25285(13) 0.20666(19) 0.63428(18) 0.0220(7) Uani 1.000000 .
H6 H 0.27906(13) 0.24850(19) 0.63274(18) 0.0264(8) Uiso 1.000000 R
C21 C 0.55027(13) 0.2429(2) 0.86020(19) 0.0254(7) Uani 1.000000 .
C22 C 0.50411(13) 0.26015(19) 0.88080(18) 0.0219(7) Uani 1.000000 .
B1 B 0.41238(15) 0.2228(2) 0.9112(2) 0.0209(8) Uani 1.000000 .
Co1A Co 0.142708(18) 0.67468(3) 0.27487(3) 0.02151(11) Uani 1.000000 .
C38 C 0.18964(18) 0.5709(2) 0.2782(3) 0.0431(10) Uani 1.000000 .
H38 H 0.22227(18) 0.5445(2) 0.3345(3) 0.0518(11) Uiso 1.000000 R
C37 C 0.19673(18) 0.6337(2) 0.2232(3) 0.0440(10) Uani 1.000000 .
H37 H 0.23537(18) 0.6597(2) 0.2340(3) 0.0528(12) Uiso 1.000000 R
C36 C 0.13990(19) 0.6533(2) 0.1510(2) 0.0440(10) Uani 1.000000 .
H36 H 0.13137(19) 0.6963(2) 0.1021(2) 0.0528(12) Uiso 1.000000 R
C35 C 0.09675(18) 0.6044(2) 0.1604(2) 0.0466(10) Uani 1.000000 .
H35 H 0.05261(18) 0.6054(2) 0.1191(2) 0.0559(12) Uiso 1.000000 R
C34 C 0.12800(18) 0.5522(2) 0.2389(2) 0.0442(10) Uani 1.000000 .
H34 H 0.10938(18) 0.5104(2) 0.2632(2) 0.0531(12) Uiso 1.000000 R
C33 C 0.18629(14) 0.77262(19) 0.3580(2) 0.0259(7) Uani 1.000000 .
H33 H 0.22684(14) 0.79360(19) 0.3718(2) 0.0310(9) Uiso 1.000000 R
C32 C 0.17374(15) 0.7097(2) 0.4078(2) 0.0308(8) Uani 1.000000 .
H32 H 0.20394(15) 0.6788(2) 0.4630(2) 0.0370(9) Uiso 1.000000 R
C31 C 0.11114(15) 0.6985(2) 0.3659(2) 0.0313(8) Uani 1.000000 .
H31 H 0.08922(15) 0.6582(2) 0.3859(2) 0.0375(10) Uiso 1.000000 R
C30 C 0.08509(15) 0.7537(2) 0.2895(2) 0.0322(8) Uani 1.000000 .
H30 H 0.04144(15) 0.7589(2) 0.2460(2) 0.0386(10) Uiso 1.000000 R
C29 C 0.13127(13) 0.79952(19) 0.2847(2) 0.0261(7) Uani 1.000000 .
H29 H 0.12606(13) 0.84279(19) 0.2374(2) 0.0313(9) Uiso 1.000000 R

loop_
_atom_site_aniso_label
_atom_site_aniso_U_11
_atom_site_aniso_U_22
_atom_site_aniso_U_33
_atom_site_aniso_U_12
_atom_site_aniso_U_13
_atom_site_aniso_U_23
F3 0.0329(11) 0.0636(15) 0.0398(11) 0.0116(10) 0.0232(9) -0.0037(10)
F8 0.0415(11) 0.0266(11) 0.0283(10) 0.0050(9) 0.0161(9) -0.0057(8)
F9 0.0257(10) 0.0360(12) 0.0452(11) 0.0072(9) 0.0173(9) -0.0076(9)
F10 0.0169(9) 0.0344(12) 0.0452(11) -0.0033(8) 0.0112(8) -0.0127(9)
F6 0.0168(9) 0.0447(13) 0.0290(9) 0.0030(8) 0.0067(8) -0.0106(8)
F7 0.0277(11) 0.0459(13) 0.0309(10) -0.0053(9) 0.0080(9) -0.0161(9)
F1 0.0350(11) 0.0199(11) 0.0573(12) -0.0017(9) 0.0217(10) -0.0012(9)
F2 0.0389(12) 0.0333(13) 0.0524(12) 0.0145(10) 0.0171(10) -0.0072(10)
F4 0.0363(11) 0.0464(13) 0.0364(10) -0.0096(9) 0.0243(9) -0.0018(9)
F5 0.0394(11) 0.0220(12) 0.0415(10) -0.0017(8) 0.0263(9) 0.0004(8)
O2 0.0190(11) 0.0221(12) 0.0203(10) -0.0049(9) 0.0073(9) 0.0004(9)
O1 0.0194(11) 0.0210(13) 0.0180(10) -0.0042(9) 0.0059(9) -0.0008(8)
C8 0.0205(17) 0.035(2) 0.0186(16) 0.0054(15) 0.0033(14) -0.0092(14)
C13 0.0191(16) 0.0197(18) 0.0261(16) 0.0038(14) 0.0104(14) -0.0071(13)
C15 0.0176(16) 0.0178(18) 0.0201(14) 0.0023(13) 0.0095(13) -0.0064(12)
C12 0.0207(16) 0.0169(18) 0.0189(14) 0.0023(13) 0.0110(13) -0.0032(12)
C5 0.0172(15) 0.0165(17) 0.0200(14) -0.0007(14) 0.0093(12) -0.0035(13)
C17 0.0193(16) 0.0192(18) 0.0187(14) -0.0001(13) 0.0054(13) -0.0037(12)
C18 0.0213(17) 0.024(2) 0.0236(16) -0.0039(15) 0.0056(14) -0.0021(14)
C19 0.0248(18) 0.026(2) 0.0248(16) 0.0102(15) 0.0052(15) -0.0049(14)
C20 0.0178(17) 0.043(2) 0.0207(15) 0.0056(16) 0.0073(13) -0.0064(15)
C26 0.0314(19) 0.0171(18) 0.0198(15) 0.0002(14) 0.0145(14) -0.0001(13)
C27 0.0228(17) 0.0200(18) 0.0305(17) 0.0057(14) 0.0162(15) 0.0032(14)
C28 0.0173(16) 0.0230(19) 0.0241(15) -0.0041(14) 0.0074(13) 0.0003(13)
C23 0.0223(17) 0.0147(17) 0.0210(14) -0.0001(13) 0.0118(13) 0.0014(12)
C24 0.0172(16) 0.0270(19) 0.0209(14) 0.0052(14) 0.0104(13) 0.0030(13)
C25 0.0235(18) 0.0254(19) 0.0178(15) -0.0060(14) 0.0075(14) -0.0011(13)
C9 0.0156(17) 0.033(2) 0.0272(17) -0.0036(15) 0.0086(14) -0.0158(15)
C10 0.0196(17) 0.023(2) 0.0366(18) -0.0067(14) 0.0145(15) -0.0124(15)
C14 0.0264(18) 0.0140(18) 0.0331(17) 0.0001(14) 0.0200(15) -0.0068(13)
C16 0.0187(16) 0.0183(18) 0.0214(15) 0.0001(13) 0.0111(13) -0.0061(12)
C11 0.0217(17) 0.0167(18) 0.0252(15) 0.0023(13) 0.0144(14) -0.0041(13)
C4 0.0169(16) 0.0160(17) 0.0222(15) 0.0001(13) 0.0100(13) -0.0034(13)
C3 0.0225(17) 0.0198(18) 0.0279(17) 0.0044(14) 0.0143(14) 0.0005(13)
C2 0.0346(19) 0.0219(19) 0.0309(17) 0.0075(15) 0.0218(16) 0.0055(14)
C1 0.0278(18) 0.0174(19) 0.0394(18) -0.0026(14) 0.0222(16) -0.0024(14)
C7 0.0272(18) 0.029(2) 0.0204(15) 0.0071(15) 0.0099(14) -0.0025(13)
C6 0.0260(18) 0.0193(18) 0.0229(15) 0.0021(14) 0.0132(14) -0.0015(13)
C21 0.0223(18) 0.035(2) 0.0172(15) -0.0061(15) 0.0076(13) -0.0032(14)
C22 0.0230(17) 0.0207(19) 0.0209(15) 0.0006(14) 0.0095(13) -0.0056(13)
B1 0.0216(19) 0.021(2) 0.0211(17) -0.0013(16) 0.0103(15) 0.0015(15)
Co1A 0.0271(2) 0.0193(2) 0.0230(2) -0.0019(2) 0.01575(18) -0.00213(19)
C38 0.063(3) 0.026(2) 0.054(2) 0.009(2) 0.039(2) -0.0054(18)
C37 0.062(3) 0.033(2) 0.060(2) 0.001(2) 0.047(2) -0.0121(19)
C36 0.080(3) 0.033(2) 0.0344(19) -0.015(2) 0.040(2) -0.0147(16)
C35 0.064(3) 0.044(3) 0.0291(19) -0.021(2) 0.0192(19) -0.0140(17)
C34 0.082(3) 0.022(2) 0.040(2) -0.014(2) 0.038(2) -0.0096(16)
C33 0.0304(19) 0.0173(18) 0.0284(16) -0.0010(15) 0.0125(15) -0.0047(14)
C32 0.044(2) 0.024(2) 0.0227(16) 0.0033(16) 0.0141(16) 0.0000(14)
C31 0.045(2) 0.027(2) 0.0379(18) -0.0000(16) 0.0326(17) -0.0006(15)
C30 0.0288(19) 0.034(2) 0.042(2) 0.0060(16) 0.0237(17) 0.0045(16)
C29 0.0300(19) 0.0202(19) 0.0338(17) 0.0062(14) 0.0197(15) 0.0014(14)

loop_
_atom_type_symbol
_atom_type_scat_dispersion_real
_atom_type_scat_dispersion_imag
_atom_type_scat_Cromer_Mann_a1
_atom_type_scat_Cromer_Mann_a2
_atom_type_scat_Cromer_Mann_a3
_atom_type_scat_Cromer_Mann_a4
_atom_type_scat_Cromer_Mann_b1
_atom_type_scat_Cromer_Mann_b2
_atom_type_scat_Cromer_Mann_b3
_atom_type_scat_Cromer_Mann_b4
_atom_type_scat_Cromer_Mann_c
_atom_type_scat_source
_atom_type_scat_dispersion_source
C 0.00347 0.00161 2.31000 1.02000 1.58860 0.86500 20.84390 10.20750 0.56870 51.65120 0.215599998832 'International Tables Volume C Table 6.1.1.4 (pp. 500-502)' 'Henke, Gullikson and Davis, At. Data and Nucl. Data Tables, 1993, 54, 2'
B 0.00141 0.00067 2.05450 1.33260 1.09790 0.70680 23.21850 1.02100 60.34980 0.14030 -0.193200007081 'International Tables Volume C Table 6.1.1.4 (pp. 500-502)' 'Henke, Gullikson and Davis, At. Data and Nucl. Data Tables, 1993, 54, 2'
Co 0.35655 0.96576 12.28410 7.34090 4.00340 2.34880 4.27910 0.27840 13.53590 71.16920 1.01180005074 'International Tables Volume C Table 6.1.1.4 (pp. 500-502)' 'Henke, Gullikson and Davis, At. Data and Nucl. Data Tables, 1993, 54, 2'
F 0.01794 0.01033 3.53920 2.64120 1.51700 1.02430 10.28250 4.29440 0.26150 26.14760 0.277599990368 'International Tables Volume C Table 6.1.1.4 (pp. 500-502)' 'Henke, Gullikson and Davis, At. Data and Nucl. Data Tables, 1993, 54, 2'
H 0.00000 0.00000 0.49300 0.32291 0.14019 0.04081 10.51090 26.12570 3.14236 57.79970 0.0030380000826 'International Tables Volume C Table 6.1.1.4 (pp. 500-502)' 'Henke, Gullikson and Davis, At. Data and Nucl. Data Tables, 1993, 54, 2'
O 0.01158 0.00611 3.04850 2.28680 1.54630 0.86700 13.27710 5.70110 0.32390 32.90890 0.250800013542 'International Tables Volume C Table 6.1.1.4 (pp. 500-502)' 'Henke, Gullikson and Davis, At. Data and Nucl. Data Tables, 1993, 54, 2'

loop_
_geom_angle_atom_site_label_1
_geom_angle_atom_site_label_2
_geom_angle_atom_site_label_3
_geom_angle
B1 O2 C5 105.7(2)
B1 O1 C4 105.7(2)
C13 C8 H8 119.42(18)
C7 C8 H8 119.42(17)
C7 C8 C13 121.2(3)
C15 C13 C8 119.0(3)
C9 C13 C8 122.8(3)
C9 C13 C15 118.2(3)
C12 C15 C13 119.3(3)
C16 C15 C13 120.1(3)
C16 C15 C12 120.6(2)
C5 C12 C15 116.6(2)
C6 C12 C15 119.1(3)
C6 C12 C5 124.2(3)
C12 C5 O2 125.3(2)
C4 C5 O2 112.0(2)
C4 C5 C12 122.7(3)
C22 C17 C18 113.1(3)
B1 C17 C18 123.7(3)
B1 C17 C22 122.3(3)
C17 C18 F1 120.5(3)
C19 C18 F1 115.4(3)
C19 C18 C17 124.1(3)
C18 C19 F2 119.9(3)
C20 C19 F2 120.0(3)
C20 C19 C18 120.1(3)
C19 C20 F3 120.2(3)
C21 C20 F3 121.0(3)
C21 C20 C19 118.8(3)
C27 C26 F8 120.7(3)
C25 C26 F8 120.6(3)
C25 C26 C27 118.7(3)
C26 C27 F9 120.4(3)
C28 C27 F9 120.1(3)
C28 C27 C26 119.5(3)
C27 C28 F10 114.9(2)
C23 C28 F10 120.3(3)
C23 C28 C27 124.8(3)
C24 C23 C28 112.8(2)
B1 C23 C28 119.1(2)
B1 C23 C24 127.7(3)
C23 C24 F6 120.2(2)
C25 C24 F6 115.2(2)
C25 C24 C23 124.6(3)
C26 C25 F7 119.8(3)
C24 C25 F7 120.7(3)
C24 C25 C26 119.5(3)
H9 C9 C13 119.08(17)
C10 C9 C13 121.8(3)
C10 C9 H9 119.08(18)
H10 C10 C9 119.41(18)
C14 C10 C9 121.2(3)
C14 C10 H10 119.41(17)
C16 C14 C10 119.2(3)
C1 C14 C10 122.4(3)
C1 C14 C16 118.4(3)
C14 C16 C15 119.5(3)
C11 C16 C15 120.9(3)
C11 C16 C14 119.6(3)
C4 C11 C16 116.4(2)
C3 C11 C16 119.6(3)
C3 C11 C4 123.9(3)
C5 C4 O1 112.2(2)
C11 C4 O1 125.2(2)
C11 C4 C5 122.6(3)
H3 C3 C11 120.01(17)
C2 C3 C11 120.0(3)
C2 C3 H3 120.01(18)
H2 C2 C3 119.56(18)
C1 C2 C3 120.9(3)
C1 C2 H2 119.56(18)
C2 C1 C14 121.5(3)
H1 C1 C14 119.24(18)
H1 C1 C2 119.24(18)
H7 C7 C8 119.64(17)
C6 C7 C8 120.7(3)
C6 C7 H7 119.64(18)
C7 C6 C12 120.7(3)
H6 C6 C12 119.65(17)
H6 C6 C7 119.65(18)
C20 C21 F4 119.6(3)
C22 C21 F4 121.1(3)
C22 C21 C20 119.3(3)
C17 C22 F5 119.4(2)
C21 C22 F5 116.0(3)
C21 C22 C17 124.6(3)
O1 B1 O2 104.4(2)
C17 B1 O2 105.3(2)
C17 B1 O1 113.0(2)
C23 B1 O2 111.8(2)
C23 B1 O1 106.3(2)
C23 B1 C17 115.6(2)
C37 Co1A C38 40.91(14)
C36 Co1A C38 68.58(15)
C36 Co1A C37 40.60(14)
C35 Co1A C38 69.33(16)
C35 Co1A C37 68.91(16)
C35 Co1A C36 40.66(13)
C34 Co1A C38 40.86(14)
C34 Co1A C37 68.55(15)
C34 Co1A C36 68.30(13)
C34 Co1A C35 41.16(14)
C33 Co1A C38 118.99(15)
C33 Co1A C37 105.61(14)
C33 Co1A C36 123.82(13)
C33 Co1A C35 161.28(13)
C33 Co1A C34 155.20(14)
C32 Co1A C38 105.67(14)
C32 Co1A C37 122.90(15)
C32 Co1A C36 160.28(14)
C32 Co1A C35 156.87(14)
C32 Co1A C34 120.48(13)
C32 Co1A C33 41.08(12)
C31 Co1A C38 124.08(14)
C31 Co1A C37 160.50(15)
C31 Co1A C36 157.79(15)
C31 Co1A C35 122.17(14)
C31 Co1A C34 108.20(13)
C31 Co1A C33 68.85(13)
C31 Co1A C32 40.84(12)
C30 Co1A C38 162.22(13)
C30 Co1A C37 156.27(14)
C30 Co1A C36 122.23(15)
C30 Co1A C35 108.76(15)
C30 Co1A C34 126.21(15)
C30 Co1A C33 68.66(13)
C30 Co1A C32 68.79(13)
C30 Co1A C31 40.90(12)
C29 Co1A C38 154.76(14)
C29 Co1A C37 119.98(13)
C29 Co1A C36 107.76(13)
C29 Co1A C35 125.17(14)
C29 Co1A C34 163.03(15)
C29 Co1A C33 40.83(12)
C29 Co1A C32 68.95(12)
C29 Co1A C31 68.83(12)
C29 Co1A C30 40.75(12)
H38 C38 Co1A 126.25(11)
C37 C38 Co1A 69.56(19)
C37 C38 H38 126.3(2)
C34 C38 Co1A 69.6(2)
C34 C38 H38 126.3(2)
C34 C38 C37 107.5(3)
C38 C37 Co1A 69.53(18)
H37 C37 Co1A 125.97(11)
H37 C37 C38 126.0(2)
C36 C37 Co1A 69.85(18)
C36 C37 C38 108.1(3)
C36 C37 H37 126.0(2)
C37 C36 Co1A 69.55(18)
H36 C36 Co1A 125.51(11)
H36 C36 C37 125.5(2)
C35 C36 Co1A 69.50(18)
C35 C36 C37 109.0(3)
C35 C36 H36 125.5(2)
C36 C35 Co1A 69.84(19)
H35 C35 Co1A 126.51(12)
H35 C35 C36 126.5(2)
C34 C35 Co1A 69.49(19)
C34 C35 C36 107.0(4)
C34 C35 H35 126.5(2)
C38 C34 Co1A 69.50(19)
C35 C34 Co1A 69.3(2)
C35 C34 C38 108.5(3)
H34 C34 Co1A 125.75(9)
H34 C34 C38 125.8(2)
H34 C34 C35 125.8(2)
H33 C33 Co1A 126.06(9)
C32 C33 Co1A 69.16(17)
C32 C33 H33 126.06(19)
C29 C33 Co1A 69.68(17)
C29 C33 H33 126.06(18)
C29 C33 C32 107.9(3)
C33 C32 Co1A 69.76(16)
H32 C32 Co1A 125.93(9)
H32 C32 C33 125.93(19)
C31 C32 Co1A 69.96(17)
C31 C32 C33 108.1(3)
C31 C32 H32 125.93(18)
C32 C31 Co1A 69.20(16)
H31 C31 Co1A 126.15(9)
H31 C31 C32 126.15(18)
C30 C31 Co1A 69.34(16)
C30 C31 C32 107.7(3)
C30 C31 H31 126.15(19)
C31 C30 Co1A 69.76(17)
H30 C30 Co1A 125.78(10)
H30 C30 C31 125.78(19)
C29 C30 Co1A 69.85(17)
C29 C30 C31 108.4(3)
C29 C30 H30 125.78(19)
C33 C29 Co1A 69.49(17)
C30 C29 Co1A 69.40(18)
C30 C29 C33 107.9(3)
H29 C29 Co1A 126.07(8)
H29 C29 C33 126.07(18)
H29 C29 C30 126.07(19)

loop_
_geom_bond_atom_site_label_1
_geom_bond_atom_site_label_2
_geom_bond_distance
F3 C20 1.343(3)
F8 C26 1.345(3)
F9 C27 1.348(3)
F10 C28 1.362(3)
F6 C24 1.363(3)
F7 C25 1.349(3)
F1 C18 1.353(3)
F2 C19 1.358(3)
F4 C21 1.348(3)
F5 C22 1.351(3)
O2 C5 1.363(3)
O2 B1 1.511(4)
O1 C4 1.363(3)
O1 B1 1.508(4)
C8 H8 0.9500
C8 C13 1.399(4)
C8 C7 1.382(4)
C13 C15 1.433(4)
C13 C9 1.438(4)
C15 C12 1.432(4)
C15 C16 1.430(4)
C12 C5 1.422(4)
C12 C6 1.402(4)
C5 C4 1.360(4)
C17 C18 1.385(4)
C17 C22 1.387(4)
C17 B1 1.647(4)
C18 C19 1.386(4)
C19 C20 1.365(4)
C20 C21 1.372(4)
C26 C27 1.375(4)
C26 C25 1.375(4)
C27 C28 1.375(4)
C28 C23 1.391(4)
C23 C24 1.384(4)
C23 B1 1.647(4)
C24 C25 1.382(4)
C9 H9 0.9500
C9 C10 1.350(4)
C10 H10 0.9500
C10 C14 1.434(4)
C14 C16 1.427(4)
C14 C1 1.403(4)
C16 C11 1.433(4)
C11 C4 1.425(4)
C11 C3 1.402(4)
C3 H3 0.9500
C3 C2 1.391(4)
C2 H2 0.9500
C2 C1 1.383(4)
C1 H1 0.9500
C7 H7 0.9500
C7 C6 1.389(4)
C6 H6 0.9500
C21 C22 1.387(4)
Co1A C38 2.025(3)
Co1A C37 2.025(3)
Co1A C36 2.029(3)
Co1A C35 2.024(3)
Co1A C34 2.026(3)
Co1A C33 2.029(3)
Co1A C32 2.021(3)
Co1A C31 2.031(3)
Co1A C30 2.025(3)
Co1A C29 2.031(3)
C38 H38 1.0000
C38 C37 1.415(5)
C38 C34 1.414(5)
C37 H37 1.0000
C37 C36 1.406(5)
C36 H36 1.0000
C36 C35 1.408(5)
C35 H35 1.0000
C35 C34 1.424(5)
C34 H34 1.0000
C33 H33 1.0000
C33 C32 1.421(4)
C33 C29 1.416(4)
C32 H32 1.0000
C32 C31 1.413(4)
C31 H31 1.0000
C31 C30 1.417(4)
C30 H30 1.0000
C30 C29 1.412(4)
C29 H29 1.0000
